data_4102438
loop_
_publ_author_name
'Qi-Kui Liu'
'Jian-Ping Ma'
'Yu-Bin Dong'

_publ_section_title
;
 Adsorption and Separation of Reactive Aromatic Isomers and Generation and
 Stabilization of Their Radicals within Cadmium(II)-Triazole Metal-Organic
 Confined Space in a Single-Crystal-to-Single-Crystal Fashion
;
_journal_name_full 'Journal of the American Chemical Society'
_journal_page_first 7005
_journal_page_last 7017
_journal_paper_doi 10.1021/ja101807c
_journal_volume 132
_journal_year 2010
_chemical_formula_sum 'C58 H44 Cd Cl2 N12 O12'
_chemical_formula_weight 1284.35
_chemical_name_systematic
; 
 ? 
;
_space_group_IT_number 96
_symmetry_cell_setting tetragonal
_symmetry_space_group_name_Hall 'P 4nw 2abw'
_symmetry_space_group_name_H-M 'P 43 21 2'
_atom_sites_solution_hydrogens geom
_atom_sites_solution_primary direct
_atom_sites_solution_secondary difmap
_audit_creation_method SHELXL-97
_cell_angle_alpha 90.00
_cell_angle_beta 90.00
_cell_angle_gamma 90.00
_cell_formula_units_Z 4
_cell_length_a 15.8926(19)
_cell_length_b 15.8926(19)
_cell_length_c 21.972(5)
_cell_measurement_reflns_used 5838
_cell_measurement_temperature 123(2)
_cell_measurement_theta_max 22.622
_cell_measurement_theta_min 2.753
_cell_volume 5549.6(16)
_computing_cell_refinement 'Bruker SMART'
_computing_data_collection 'Bruker SMART'
_computing_data_reduction 'Bruker SAINT'
_computing_molecular_graphics 'Bruker SHELXTL'
_computing_publication_material 'Bruker SHELXTL'
_computing_structure_refinement 'SHELXL-97 (Sheldrick, 1997)'
_computing_structure_solution 'SHELXS-97 (Sheldrick, 1990)'
_diffrn_ambient_temperature 123(2)
_diffrn_measured_fraction_theta_full 1.000
_diffrn_measured_fraction_theta_max 1.000
_diffrn_measurement_device_type 'CCD area detector'
_diffrn_measurement_method 'phi and omega scans'
_diffrn_radiation_monochromator graphite
_diffrn_radiation_source 'fine-focus sealed tube'
_diffrn_radiation_type MoK\a
_diffrn_radiation_wavelength 0.71073
_diffrn_reflns_av_R_equivalents 0.0716
_diffrn_reflns_av_sigmaI/netI 0.0558
_diffrn_reflns_limit_h_max 19
_diffrn_reflns_limit_h_min -10
_diffrn_reflns_limit_k_max 19
_diffrn_reflns_limit_k_min -19
_diffrn_reflns_limit_l_max 26
_diffrn_reflns_limit_l_min -24
_diffrn_reflns_number 28191
_diffrn_reflns_theta_full 25.50
_diffrn_reflns_theta_max 25.50
_diffrn_reflns_theta_min 1.58
_exptl_absorpt_coefficient_mu 0.566
_exptl_absorpt_correction_T_max 0.9300
_exptl_absorpt_correction_T_min 0.8576
_exptl_absorpt_correction_type multi-scan
_exptl_absorpt_process_details sadabs
_exptl_crystal_colour red
_exptl_crystal_density_diffrn 1.537
_exptl_crystal_density_method 'not measured'
_exptl_crystal_description block
_exptl_crystal_F_000 2616
_exptl_crystal_size_max 0.28
_exptl_crystal_size_mid 0.20
_exptl_crystal_size_min 0.13
_refine_diff_density_max 1.520
_refine_diff_density_min -0.572
_refine_diff_density_rms 0.111
_refine_ls_abs_structure_details 'Flack H D (1983), Acta Cryst. A39, 876-881'
_refine_ls_abs_structure_Flack 0.00(4)
_refine_ls_extinction_method none
_refine_ls_goodness_of_fit_ref 1.052
_refine_ls_hydrogen_treatment constr
_refine_ls_matrix_type full
_refine_ls_number_parameters 345
_refine_ls_number_reflns 5179
_refine_ls_number_restraints 19
_refine_ls_restrained_S_all 1.062
_refine_ls_R_factor_all 0.0685
_refine_ls_R_factor_gt 0.0554
_refine_ls_shift/su_max 0.000
_refine_ls_shift/su_mean 0.000
_refine_ls_structure_factor_coef Fsqd
_refine_ls_weighting_details 'calc w=1/[\s^2^(Fo^2^)+(0.1115P)^2^+2.0704P] where P=(Fo^2^+2Fc^2^)/3'
_refine_ls_weighting_scheme calc
_refine_ls_wR_factor_gt 0.1533
_refine_ls_wR_factor_ref 0.1650
_reflns_number_gt 4397
_reflns_number_total 5179
_reflns_threshold_expression >2sigma(I)
_cod_data_source_file ja101807c_si_003_05.cif
_cod_data_source_block 3'
_cod_database_code 4102438

loop_
_symmetry_equiv_pos_as_xyz
'x, y, z'
'-x, -y, z+1/2'
'-y+1/2, x+1/2, z+3/4'
'y+1/2, -x+1/2, z+1/4'
'-x+1/2, y+1/2, -z+3/4'
'x+1/2, -y+1/2, -z+1/4'
'y, x, -z'
'-y, -x, -z+1/2'

loop_
_atom_site_label
_atom_site_type_symbol
_atom_site_fract_x
_atom_site_fract_y
_atom_site_fract_z
_atom_site_U_iso_or_equiv
_atom_site_adp_type
_atom_site_occupancy
_atom_site_symmetry_multiplicity
_atom_site_calc_flag
_atom_site_refinement_flags
C1 C 0.9154(4) 0.1399(4) 0.1122(3) 0.0388(14) Uani 1 1 d .
H1 H 0.9644 0.1095 0.1010 0.047 Uiso 1 1 calc R
C2 C 0.8873(4) 0.2026(4) 0.0732(3) 0.0389(14) Uani 1 1 d .
H2 H 0.9181 0.2151 0.0373 0.047 Uiso 1 1 calc R
C3 C 0.8135(4) 0.2475(4) 0.0865(3) 0.0376(14) Uani 1 1 d .
C4 C 0.7713(4) 0.2196(4) 0.1376(3) 0.0456(15) Uani 1 1 d .
H4 H 0.7178 0.2428 0.1470 0.055 Uiso 1 1 calc R
C5 C 0.8050(4) 0.1590(4) 0.1752(3) 0.0458(17) Uani 1 1 d .
H5 H 0.7752 0.1439 0.2111 0.055 Uiso 1 1 calc R
C6 C 0.7832(4) 0.3187(4) 0.0493(3) 0.0355(13) Uani 1 1 d .
C7 C 0.8089(4) 0.3324(4) -0.0101(3) 0.0381(14) Uani 1 1 d .
H7 H 0.8489 0.2955 -0.0281 0.046 Uiso 1 1 calc R
C8 C 0.7775(5) 0.3985(5) -0.0435(3) 0.0468(17) Uani 1 1 d .
H8 H 0.7959 0.4065 -0.0842 0.056 Uiso 1 1 calc R
C9 C 0.7194(4) 0.4535(5) -0.0186(3) 0.0447(16) Uani 1 1 d .
H9 H 0.6988 0.4998 -0.0416 0.054 Uiso 1 1 calc R
C10 C 0.6915(3) 0.4398(4) 0.0414(2) 0.0309(12) Uani 1 1 d .
C11 C 0.7236(4) 0.3747(4) 0.0744(3) 0.0359(13) Uani 1 1 d .
H11 H 0.7055 0.3668 0.1152 0.043 Uiso 1 1 calc R
C12 C 0.6284(4) 0.4959(4) 0.0705(2) 0.0316(12) Uani 1 1 d .
C13 C 0.5774(3) 0.5913(3) 0.1312(2) 0.0288(11) Uani 1 1 d .
C14 C 0.5686(4) 0.6598(4) 0.1753(3) 0.0345(13) Uani 1 1 d .
C15 C 0.4979(4) 0.6621(5) 0.2112(3) 0.0527(18) Uani 1 1 d .
H15 H 0.4563 0.6195 0.2079 0.063 Uiso 1 1 calc R
C16 C 0.4882(4) 0.7283(5) 0.2530(4) 0.061(2) Uani 1 1 d .
H16 H 0.4397 0.7296 0.2783 0.073 Uiso 1 1 calc R
C17 C 0.5459(4) 0.7900(5) 0.2581(4) 0.0558(18) Uani 1 1 d .
H17 H 0.5380 0.8338 0.2870 0.067 Uiso 1 1 calc R
C18 C 0.6186(4) 0.7900(4) 0.2204(3) 0.0382(14) Uani 1 1 d .
C19 C 0.6285(4) 0.7246(4) 0.1795(3) 0.0361(13) Uani 1 1 d .
H19 H 0.6765 0.7234 0.1538 0.043 Uiso 1 1 calc R
C20 C 0.6835(4) 0.8571(4) 0.2267(3) 0.0364(14) Uani 1 1 d .
C21 C 0.7391(5) 0.8759(5) 0.1793(3) 0.0497(18) Uani 1 1 d .
H21 H 0.7330 0.8487 0.1411 0.060 Uiso 1 1 calc R
C22 C 0.8025(4) 0.9335(5) 0.1875(3) 0.0483(16) Uani 1 1 d .
H22 H 0.8390 0.9452 0.1543 0.058 Uiso 1 1 calc R
C23 C 0.7602(5) 0.9582(5) 0.2844(3) 0.0494(17) Uani 1 1 d .
H23 H 0.7661 0.9877 0.3218 0.059 Uiso 1 1 calc R
C24 C 0.6947(5) 0.9008(4) 0.2787(3) 0.0455(16) Uani 1 1 d .
H24 H 0.6573 0.8922 0.3118 0.055 Uiso 1 1 calc R
C25 C 1.0595(13) 0.3841(11) -0.0292(10) 0.214(10) Uiso 1 1 d D
H25 H 1.0790 0.3495 -0.0615 0.256 Uiso 1 1 calc R
C26 C 0.9965(12) 0.4416(12) -0.0298(8) 0.235(11) Uiso 1 1 d D
H26 H 0.9623 0.4554 -0.0638 0.282 Uiso 1 1 calc R
C27 C 0.9901(9) 0.4785(8) 0.0304(8) 0.195(9) Uiso 1 1 d D
C28 C 1.0498(13) 0.4436(14) 0.0687(8) 0.37(2) Uiso 1 1 d D
H28 H 1.0612 0.4547 0.1103 0.441 Uiso 1 1 calc R
C29 C 0.9275(11) 0.5418(10) 0.0422(11) 0.289(16) Uiso 1 1 d D
H29 H 0.8876 0.5636 0.0142 0.346 Uiso 1 1 calc R
O6 O 1.0877(11) 0.3884(11) 0.0294(11) 0.371(14) Uiso 1 1 d D
O7 O 0.9361(18) 0.5623(16) 0.0966(11) 0.57(3) Uiso 1 1 d D
Cd1 Cd 0.44370(2) 0.44370(2) 0.0000 0.02787(18) Uani 1 2 d S
Cl1 Cl 0.11959(15) 0.11959(15) 0.0000 0.0765(8) Uani 1 2 d S
Cl2 Cl 0.73117(15) 0.73117(15) 0.0000 0.0975(13) Uani 1 2 d SD
N1 N 0.8788(3) 0.1204(4) 0.1630(2) 0.0380(11) Uani 1 1 d .
N2 N 0.5149(3) 0.5558(3) 0.1040(2) 0.0324(10) Uani 1 1 d .
N3 N 0.5475(3) 0.4948(3) 0.0663(2) 0.0331(10) Uani 1 1 d .
N4 N 0.6503(3) 0.5561(3) 0.1116(2) 0.0341(10) Uani 1 1 d .
N5 N 0.7318(3) 0.5741(4) 0.1335(3) 0.0558(17) Uani 1 1 d .
H5A H 0.7606 0.5253 0.1391 0.084 Uiso 1 1 d R
H5B H 0.7594 0.6067 0.1060 0.084 Uiso 1 1 d R
N6 N 0.8150(3) 0.9738(3) 0.2401(2) 0.0396(12) Uani 1 1 d .
O3 O 0.7713(8) 0.7610(10) 0.0503(3) 0.170(5) Uani 1 1 d D
O4 O 0.6710(4) 0.6710(4) 0.0000 0.191(9) Uani 1 2 d SD
O5 O 0.6632(10) 0.7847(12) 0.002(2) 0.214(14) Uani 0.50 1 d PD
O1 O 0.0984(10) 0.1760(11) 0.0497(7) 0.207(6) Uiso 1 1 d .
O2 O 0.1517(14) 0.0623(14) 0.0344(9) 0.270(9) Uiso 1 1 d .

loop_
_atom_site_aniso_label
_atom_site_aniso_U_11
_atom_site_aniso_U_22
_atom_site_aniso_U_33
_atom_site_aniso_U_23
_atom_site_aniso_U_13
_atom_site_aniso_U_12
C1 0.034(3) 0.044(3) 0.038(3) -0.010(3) 0.000(3) 0.009(3)
C2 0.045(3) 0.039(3) 0.033(3) 0.001(3) 0.001(3) 0.015(3)
C3 0.041(3) 0.032(3) 0.040(3) -0.007(3) -0.005(3) 0.007(3)
C4 0.037(4) 0.055(4) 0.045(3) 0.003(3) 0.010(3) 0.015(3)
C5 0.040(3) 0.048(4) 0.049(4) 0.012(3) 0.004(3) 0.014(3)
C6 0.035(3) 0.033(3) 0.038(3) -0.003(3) -0.004(3) 0.005(3)
C7 0.036(3) 0.044(3) 0.034(3) -0.002(3) 0.001(3) 0.006(3)
C8 0.045(4) 0.064(5) 0.031(3) 0.004(3) 0.003(3) 0.009(3)
C9 0.046(4) 0.054(4) 0.034(3) 0.010(3) -0.001(3) 0.011(3)
C10 0.026(3) 0.032(3) 0.034(3) -0.008(3) -0.005(2) 0.000(3)
C11 0.043(4) 0.034(3) 0.031(3) -0.002(3) 0.002(3) 0.007(3)
C12 0.037(3) 0.028(3) 0.030(3) 0.004(2) -0.006(2) 0.001(2)
C13 0.023(3) 0.027(3) 0.036(3) 0.007(2) -0.006(2) 0.000(2)
C14 0.032(3) 0.036(3) 0.035(3) 0.000(2) 0.001(2) -0.001(2)
C15 0.037(3) 0.053(4) 0.068(5) -0.013(4) 0.008(3) -0.012(3)
C16 0.040(4) 0.069(5) 0.072(5) -0.029(5) 0.021(4) -0.013(3)
C17 0.043(4) 0.059(4) 0.066(5) -0.019(4) 0.015(4) -0.006(3)
C18 0.033(3) 0.036(3) 0.046(3) -0.009(3) 0.001(3) 0.001(3)
C19 0.030(3) 0.039(3) 0.040(3) -0.002(3) 0.000(3) -0.003(3)
C20 0.033(3) 0.032(3) 0.044(3) -0.001(3) 0.000(3) 0.000(3)
C21 0.048(4) 0.049(4) 0.052(4) -0.018(3) 0.006(3) -0.012(3)
C22 0.045(4) 0.049(4) 0.051(4) -0.012(3) 0.007(3) -0.009(3)
C23 0.055(4) 0.049(4) 0.044(4) -0.003(3) 0.000(3) -0.013(4)
C24 0.048(4) 0.039(4) 0.049(4) -0.009(3) 0.005(3) -0.011(3)
Cd1 0.0243(2) 0.0243(2) 0.0350(3) -0.00088(19) 0.00088(19) -0.0022(2)
Cl1 0.0850(13) 0.0850(13) 0.0596(16) 0.0035(14) -0.0035(14) -0.0092(17)
Cl2 0.115(2) 0.115(2) 0.0625(18) -0.0057(19) 0.0057(19) -0.053(3)
N1 0.033(3) 0.037(3) 0.044(3) 0.006(2) -0.003(3) 0.003(2)
N2 0.032(2) 0.025(2) 0.040(3) 0.000(2) -0.002(2) 0.002(2)
N3 0.030(3) 0.029(2) 0.040(3) 0.001(2) -0.003(2) 0.000(2)
N4 0.028(2) 0.036(3) 0.038(2) -0.006(2) -0.0072(19) 0.001(2)
N5 0.028(3) 0.057(4) 0.082(4) -0.028(3) -0.019(3) 0.004(2)
N6 0.035(3) 0.037(3) 0.046(3) -0.003(2) -0.007(2) -0.001(2)
O3 0.159(10) 0.287(17) 0.065(5) -0.039(7) -0.003(6) -0.031(10)
O4 0.207(13) 0.207(13) 0.157(13) 0.048(13) -0.048(13) -0.138(15)
O5 0.100(14) 0.131(17) 0.41(5) 0.02(3) -0.01(3) 0.015(13)

loop_
_atom_type_symbol
_atom_type_description
_atom_type_scat_dispersion_real
_atom_type_scat_dispersion_imag
_atom_type_scat_source
C C 0.0033 0.0016 'International Tables Vol C Tables 4.2.6.8 and 6.1.1.4'
H H 0.0000 0.0000 'International Tables Vol C Tables 4.2.6.8 and 6.1.1.4'
N N 0.0061 0.0033 'International Tables Vol C Tables 4.2.6.8 and 6.1.1.4'
O O 0.0106 0.0060 'International Tables Vol C Tables 4.2.6.8 and 6.1.1.4'
Cl Cl 0.1484 0.1585 'International Tables Vol C Tables 4.2.6.8 and 6.1.1.4'
Cd Cd -0.8075 1.2024 'International Tables Vol C Tables 4.2.6.8 and 6.1.1.4'

loop_
_geom_angle_atom_site_label_1
_geom_angle_atom_site_label_2
_geom_angle_atom_site_label_3
_geom_angle
_geom_angle_site_symmetry_1
_geom_angle_site_symmetry_3
N1 C1 C2 124.1(6) . .
N1 C1 H1 118.0 . .
C2 C1 H1 118.0 . .
C1 C2 C3 120.3(6) . .
C1 C2 H2 119.9 . .
C3 C2 H2 119.9 . .
C4 C3 C2 114.3(6) . .
C4 C3 C6 122.5(6) . .
C2 C3 C6 123.1(6) . .
C5 C4 C3 121.6(6) . .
C5 C4 H4 119.2 . .
C3 C4 H4 119.2 . .
N1 C5 C4 122.4(6) . .
N1 C5 H5 118.8 . .
C4 C5 H5 118.8 . .
C7 C6 C11 117.8(6) . .
C7 C6 C3 123.0(6) . .
C11 C6 C3 119.1(5) . .
C8 C7 C6 121.0(6) . .
C8 C7 H7 119.5 . .
C6 C7 H7 119.5 . .
C7 C8 C9 121.0(6) . .
C7 C8 H8 119.5 . .
C9 C8 H8 119.5 . .
C8 C9 C10 118.9(6) . .
C8 C9 H9 120.6 . .
C10 C9 H9 120.6 . .
C11 C10 C9 119.8(6) . .
C11 C10 C12 118.7(5) . .
C9 C10 C12 121.6(6) . .
C10 C11 C6 121.6(5) . .
C10 C11 H11 119.2 . .
C6 C11 H11 119.2 . .
N3 C12 N4 108.2(5) . .
N3 C12 C10 129.4(5) . .
N4 C12 C10 122.3(5) . .
N2 C13 N4 109.3(5) . .
N2 C13 C14 124.0(5) . .
N4 C13 C14 126.7(5) . .
C15 C14 C19 119.8(6) . .
C15 C14 C13 118.5(5) . .
C19 C14 C13 121.6(5) . .
C14 C15 C16 119.0(6) . .
C14 C15 H15 120.5 . .
C16 C15 H15 120.5 . .
C17 C16 C15 121.6(7) . .
C17 C16 H16 119.2 . .
C15 C16 H16 119.2 . .
C16 C17 C18 120.3(7) . .
C16 C17 H17 119.9 . .
C18 C17 H17 119.9 . .
C19 C18 C17 118.1(6) . .
C19 C18 C20 121.3(6) . .
C17 C18 C20 120.5(6) . .
C18 C19 C14 121.1(6) . .
C18 C19 H19 119.4 . .
C14 C19 H19 119.4 . .
C24 C20 C21 115.9(6) . .
C24 C20 C18 122.6(6) . .
C21 C20 C18 121.5(6) . .
C22 C21 C20 120.6(6) . .
C22 C21 H21 119.7 . .
C20 C21 H21 119.7 . .
N6 C22 C21 122.8(6) . .
N6 C22 H22 118.6 . .
C21 C22 H22 118.6 . .
N6 C23 C24 123.1(6) . .
N6 C23 H23 118.5 . .
C24 C23 H23 118.5 . .
C20 C24 C23 121.0(7) . .
C20 C24 H24 119.5 . .
C23 C24 H24 119.5 . .
C26 C25 O6 102.5(8) . .
C26 C25 H25 128.7 . .
O6 C25 H25 128.7 . .
C25 C26 C27 108.5(8) . .
C25 C26 H26 125.8 . .
C27 C26 H26 125.8 . .
C28 C27 C29 130.1(13) . .
C28 C27 C26 110.2(8) . .
C29 C27 C26 119.7(11) . .
O6 C28 C27 100.1(8) . .
O6 C28 H28 130.0 . .
C27 C28 H28 130.0 . .
O7 C29 C27 106.2(15) . .
O7 C29 H29 126.9 . .
C27 C29 H29 126.9 . .
C25 O6 C28 118.8(7) . .
N3 Cd1 N3 84.2(2) . 7
N3 Cd1 N1 160.41(18) . 3_544
N3 Cd1 N1 87.37(17) 7 3_544
N3 Cd1 N1 87.37(17) . 6_455
N3 Cd1 N1 160.41(18) 7 6_455
N1 Cd1 N1 105.7(2) 3_544 6_455
N3 Cd1 N6 110.38(17) . 6_465
N3 Cd1 N6 88.14(17) 7 6_465
N1 Cd1 N6 86.92(19) 3_544 6_465
N1 Cd1 N6 78.27(19) 6_455 6_465
N3 Cd1 N6 88.14(17) . 3_644
N3 Cd1 N6 110.38(17) 7 3_644
N1 Cd1 N6 78.27(19) 3_544 3_644
N1 Cd1 N6 86.92(19) 6_455 3_644
N6 Cd1 N6 155.4(2) 6_465 3_644
O2 Cl1 O2 155(2) 7 .
O2 Cl1 O1 91.8(9) 7 .
O2 Cl1 O1 95.0(10) . .
O2 Cl1 O1 95.0(10) 7 7
O2 Cl1 O1 91.8(9) . 7
O1 Cl1 O1 148.4(14) . 7
O4 Cl2 O3 125.3(5) . .
O4 Cl2 O3 125.3(5) . 7
O3 Cl2 O3 109.4(10) . 7
O4 Cl2 O5 83.2(10) . 7
O3 Cl2 O5 90.4(18) . 7
O3 Cl2 O5 97.4(17) 7 7
O4 Cl2 O5 83.2(10) . .
O3 Cl2 O5 97.4(17) . .
O3 Cl2 O5 90.4(18) 7 .
O5 Cl2 O5 166(2) 7 .
C1 N1 C5 116.8(5) . .
C1 N1 Cd1 126.5(4) . 4
C5 N1 Cd1 114.1(4) . 4
C13 N2 N3 107.3(4) . .
C12 N3 N2 108.9(5) . .
C12 N3 Cd1 138.6(4) . .
N2 N3 Cd1 110.6(3) . .
C13 N4 C12 106.4(4) . .
C13 N4 N5 126.4(5) . .
C12 N4 N5 127.1(5) . .
N4 N5 H5A 109.6 . .
N4 N5 H5B 109.4 . .
H5A N5 H5B 109.5 . .
C23 N6 C22 116.5(6) . .
C23 N6 Cd1 125.7(4) . 4_565
C22 N6 Cd1 117.4(4) . 4_565
Cl2 O4 O5 48.9(5) . 7

loop_
_geom_bond_atom_site_label_1
_geom_bond_atom_site_label_2
_geom_bond_distance
_geom_bond_site_symmetry_2
C1 N1 1.296(8) .
C1 C2 1.388(9) .
C1 H1 0.9500 .
C2 C3 1.404(9) .
C2 H2 0.9500 .
C3 C4 1.380(9) .
C3 C6 1.477(9) .
C4 C5 1.377(9) .
C4 H4 0.9500 .
C5 N1 1.352(8) .
C5 H5 0.9500 .
C6 C7 1.386(9) .
C6 C11 1.411(8) .
C7 C8 1.375(10) .
C7 H7 0.9500 .
C8 C9 1.384(10) .
C8 H8 0.9500 .
C9 C10 1.408(9) .
C9 H9 0.9500 .
C10 C11 1.362(9) .
C10 C12 1.486(8) .
C11 H11 0.9500 .
C12 N3 1.288(8) .
C12 N4 1.362(7) .
C13 N2 1.289(7) .
C13 N4 1.358(7) .
C13 C14 1.464(8) .
C14 C15 1.373(9) .
C14 C19 1.405(8) .
C15 C16 1.405(10) .
C15 H15 0.9500 .
C16 C17 1.349(10) .
C16 H16 0.9500 .
C17 C18 1.421(9) .
C17 H17 0.9500 .
C18 C19 1.383(9) .
C18 C20 1.489(9) .
C19 H19 0.9500 .
C20 C24 1.349(9) .
C20 C21 1.398(10) .
C21 C22 1.373(10) .
C21 H21 0.9500 .
C22 N6 1.336(8) .
C22 H22 0.9500 .
C23 N6 1.330(9) .
C23 C24 1.389(9) .
C23 H23 0.9500 .
C24 H24 0.9500 .
C25 C26 1.355(10) .
C25 O6 1.366(9) .
C25 H25 0.9500 .
C26 C27 1.449(9) .
C26 H26 0.9500 .
C27 C28 1.383(10) .
C27 C29 1.440(10) .
C28 O6 1.370(9) .
C28 H28 0.9500 .
C29 O7 1.246(10) .
C29 H29 0.9500 .
Cd1 N3 2.347(5) .
Cd1 N3 2.347(5) 7
Cd1 N1 2.399(5) 3_544
Cd1 N1 2.399(5) 6_455
Cd1 N6 2.439(5) 6_465
Cd1 N6 2.439(5) 3_644
Cl1 O2 1.29(2) 7
Cl1 O2 1.29(2) .
Cl1 O1 1.452(17) .
Cl1 O1 1.452(17) 7
Cl2 O4 1.352(9) .
Cl2 O3 1.360(7) .
Cl2 O3 1.360(7) 7
Cl2 O5 1.375(10) 7
Cl2 O5 1.375(10) .
N1 Cd1 2.399(5) 4
N2 N3 1.376(7) .
N4 N5 1.410(7) .
N5 H5A 0.9076 .
N5 H5B 0.9101 .
N6 Cd1 2.439(5) 4_565
O4 O5 1.81(2) 7

loop_
_geom_torsion_atom_site_label_1
_geom_torsion_atom_site_label_2
_geom_torsion_atom_site_label_3
_geom_torsion_atom_site_label_4
_geom_torsion
_geom_torsion_site_symmetry_1
_geom_torsion_site_symmetry_4
N1 C1 C2 C3 -2.1(11) . .
C1 C2 C3 C4 -4.3(9) . .
C1 C2 C3 C6 175.7(6) . .
C2 C3 C4 C5 6.8(10) . .
C6 C3 C4 C5 -173.2(6) . .
C3 C4 C5 N1 -3.4(12) . .
C4 C3 C6 C7 -160.6(7) . .
C2 C3 C6 C7 19.4(10) . .
C4 C3 C6 C11 17.7(10) . .
C2 C3 C6 C11 -162.3(6) . .
C11 C6 C7 C8 0.1(10) . .
C3 C6 C7 C8 178.5(7) . .
C6 C7 C8 C9 0.3(11) . .
C7 C8 C9 C10 -1.3(11) . .
C8 C9 C10 C11 2.0(10) . .
C8 C9 C10 C12 -179.2(6) . .
C9 C10 C11 C6 -1.6(9) . .
C12 C10 C11 C6 179.5(6) . .
C7 C6 C11 C10 0.6(10) . .
C3 C6 C11 C10 -177.8(6) . .
C11 C10 C12 N3 -98.3(7) . .
C9 C10 C12 N3 82.9(8) . .
C11 C10 C12 N4 76.7(7) . .
C9 C10 C12 N4 -102.2(7) . .
N2 C13 C14 C15 31.7(9) . .
N4 C13 C14 C15 -149.4(6) . .
N2 C13 C14 C19 -145.2(6) . .
N4 C13 C14 C19 33.7(9) . .
C19 C14 C15 C16 -1.9(11) . .
C13 C14 C15 C16 -178.9(7) . .
C14 C15 C16 C17 0.8(13) . .
C15 C16 C17 C18 0.6(13) . .
C16 C17 C18 C19 -0.9(11) . .
C16 C17 C18 C20 -178.8(7) . .
C17 C18 C19 C14 -0.2(10) . .
C20 C18 C19 C14 177.7(6) . .
C15 C14 C19 C18 1.6(10) . .
C13 C14 C19 C18 178.5(6) . .
C19 C18 C20 C24 -153.2(7) . .
C17 C18 C20 C24 24.6(10) . .
C19 C18 C20 C21 24.0(10) . .
C17 C18 C20 C21 -158.3(7) . .
C24 C20 C21 C22 2.3(11) . .
C18 C20 C21 C22 -175.0(7) . .
C20 C21 C22 N6 0.4(12) . .
C21 C20 C24 C23 -2.5(10) . .
C18 C20 C24 C23 174.8(7) . .
N6 C23 C24 C20 0.1(12) . .
O6 C25 C26 C27 0.0(2) . .
C25 C26 C27 C28 0.1(2) . .
C25 C26 C27 C29 -179.9(3) . .
C29 C27 C28 O6 179.8(4) . .
C26 C27 C28 O6 -0.1(4) . .
C28 C27 C29 O7 0.2(7) . .
C26 C27 C29 O7 -179.9(3) . .
C26 C25 O6 C28 -0.1(5) . .
C27 C28 O6 C25 0.2(6) . .
C2 C1 N1 C5 5.9(10) . .
C2 C1 N1 Cd1 -154.7(5) . 4
C4 C5 N1 C1 -3.2(11) . .
C4 C5 N1 Cd1 159.8(6) . 4
N4 C13 N2 N3 0.9(6) . .
C14 C13 N2 N3 -180.0(5) . .
N4 C12 N3 N2 1.1(6) . .
C10 C12 N3 N2 176.7(5) . .
N4 C12 N3 Cd1 163.2(4) . .
C10 C12 N3 Cd1 -21.3(10) . .
C13 N2 N3 C12 -1.3(6) . .
C13 N2 N3 Cd1 -168.8(3) . .
N3 Cd1 N3 C12 -69.1(6) 7 .
N1 Cd1 N3 C12 -4.2(9) 3_544 .
N1 Cd1 N3 C12 128.6(6) 6_455 .
N6 Cd1 N3 C12 -155.0(6) 6_465 .
N6 Cd1 N3 C12 41.6(6) 3_644 .
N3 Cd1 N3 N2 92.7(4) 7 .
N1 Cd1 N3 N2 157.7(4) 3_544 .
N1 Cd1 N3 N2 -69.6(3) 6_455 .
N6 Cd1 N3 N2 6.9(4) 6_465 .
N6 Cd1 N3 N2 -156.6(4) 3_644 .
N2 C13 N4 C12 -0.3(6) . .
C14 C13 N4 C12 -179.3(5) . .
N2 C13 N4 N5 -175.6(6) . .
C14 C13 N4 N5 5.3(10) . .
N3 C12 N4 C13 -0.5(6) . .
C10 C12 N4 C13 -176.5(5) . .
N3 C12 N4 N5 174.7(6) . .
C10 C12 N4 N5 -1.2(9) . .
C24 C23 N6 C22 2.6(11) . .
C24 C23 N6 Cd1 -170.2(5) . 4_565
C21 C22 N6 C23 -2.8(11) . .
C21 C22 N6 Cd1 170.6(6) . 4_565
O3 Cl2 O4 O5 -86(2) . 7
O3 Cl2 O4 O5 94(2) 7 7
O5 Cl2 O4 O5 180.0 . 7
